data_2212304
loop_
_publ_author_name
'Hai-Ping Huang'
'Qiong Wu'
'Li-Xia Liu'
'Qing-Fu Song'

_publ_section_title
;Bis(\m-3,5-diphenylpyrazolato-\k^2^<i>N</i>:<i>N</i>')-bis[(4,4'-dimethyl-2,2'-bipyridine-\k^2^<i>N</i>,<i>N</i>')palladium(II)]
 bis(hexafluorophosphate)
;
_journal_coeditor_code NG2188
_journal_issue 2
_journal_name_full 'Acta Crystallographica Section E'
_journal_page_first m458
_journal_page_last m459
_journal_paper_doi 10.1107/S1600536807000803
_journal_volume 63
_journal_year 2007
_chemical_formula_iupac '[Pd2 (C15 H11 N2)2 (C12 H12 N2)2] (P F6)2'
_chemical_formula_moiety 'C54 H46 N8 Pd2 2+, 2(P F6 -)'
_chemical_formula_sum 'C54 H46 F12 N8 P2 Pd2'
_chemical_formula_weight 1309.73
_chemical_name_systematic
;
Bis(\m-3,5-diphenylpyrazolato-\k^2^N:N')bis[(4,4'-dimethyl-2,2'-
bipyridine-\k^2^N,N')palladium(II)] bis(hexafluorophosphate)
;
_space_group_IT_number 160
_symmetry_cell_setting trigonal
_symmetry_space_group_name_Hall 'R 3 -2"'
_symmetry_space_group_name_H-M 'R 3 m :H'
_atom_sites_solution_hydrogens geom
_atom_sites_solution_primary direct
_atom_sites_solution_secondary difmap
_audit_creation_method SHELXL-97
_cell_angle_alpha 90.00
_cell_angle_beta 90.00
_cell_angle_gamma 120.00
_cell_formula_units_Z 9
_cell_length_a 38.2597(8)
_cell_length_b 38.2597
_cell_length_c 12.3356(6)
_cell_measurement_reflns_used 13146
_cell_measurement_temperature 294.0(10)
_cell_measurement_theta_max 27.4603
_cell_measurement_theta_min 2.0582
_cell_volume 15637.7(8)
_computing_cell_refinement CrystalClear
_computing_data_collection 'CrystalClear (Rigaku/MSC, 2004)'
_computing_data_reduction CrystalClear
_computing_molecular_graphics 'PLATON (Spek, 2003)'
_computing_publication_material PLATON
_computing_structure_refinement 'SHELXL97 (Sheldrick, 1997)'
_computing_structure_solution 'SHELXS97 (Sheldrick, 1997)'
_diffrn_ambient_temperature 294.0(10)
_diffrn_measured_fraction_theta_full 0.995
_diffrn_measured_fraction_theta_max 0.995
_diffrn_measurement_device_type 'Rigaku Saturn70'
_diffrn_measurement_method '\f? \w?'
_diffrn_radiation_monochromator Confocal
_diffrn_radiation_source 'Rotating Anode'
_diffrn_radiation_type MoK\a
_diffrn_radiation_wavelength 0.71073
_diffrn_reflns_av_R_equivalents 0.0370
_diffrn_reflns_av_sigmaI/netI 0.0275
_diffrn_reflns_limit_h_max 49
_diffrn_reflns_limit_h_min -47
_diffrn_reflns_limit_k_max 49
_diffrn_reflns_limit_k_min -49
_diffrn_reflns_limit_l_max 15
_diffrn_reflns_limit_l_min -15
_diffrn_reflns_number 40292
_diffrn_reflns_theta_full 27.44
_diffrn_reflns_theta_max 27.44
_diffrn_reflns_theta_min 2.06
_diffrn_standards_decay_% <1
_diffrn_standards_interval_count 0
_diffrn_standards_number 0
_exptl_absorpt_coefficient_mu 0.631
_exptl_absorpt_correction_T_max 0.92
_exptl_absorpt_correction_T_min 0.89
_exptl_absorpt_correction_type multi-scan
_exptl_absorpt_process_details '(Program?; Reference?)'
_exptl_crystal_colour Yellow
_exptl_crystal_density_diffrn 1.252
_exptl_crystal_density_method 'not measured'
_exptl_crystal_description Prism
_exptl_crystal_F_000 5904
_exptl_crystal_size_max 0.35
_exptl_crystal_size_mid 0.14
_exptl_crystal_size_min 0.14
_refine_diff_density_max 1.087
_refine_diff_density_min -1.442
_refine_ls_abs_structure_details 'Flack (1983), with 4023 Friedel pairs'
_refine_ls_abs_structure_Flack 0.02(4)
_refine_ls_extinction_method none
_refine_ls_goodness_of_fit_ref 1.079
_refine_ls_hydrogen_treatment constr
_refine_ls_matrix_type full
_refine_ls_number_parameters 369
_refine_ls_number_reflns 8178
_refine_ls_number_restraints 23
_refine_ls_restrained_S_all 1.079
_refine_ls_R_factor_all 0.0722
_refine_ls_R_factor_gt 0.0694
_refine_ls_shift/su_max 0.001
_refine_ls_shift/su_mean 0.000
_refine_ls_structure_factor_coef Fsqd
_refine_ls_weighting_details 'calc w=1/[\s^2^(Fo^2^)+(0.154P)^2^] where P=(Fo^2^+2Fc^2^)/3'
_refine_ls_weighting_scheme calc
_refine_ls_wR_factor_gt 0.1904
_refine_ls_wR_factor_ref 0.1970
_reflns_number_gt 7667
_reflns_number_total 8178
_reflns_threshold_expression I>2\s(I)
_cod_data_source_file ng2188.cif
_cod_data_source_block I
_cod_depositor_comments
;
The following automatic conversions were performed:
'_symmetry_cell_setting' value 'Trigonal' changed to 'trigonal' according
to '/home/saulius/struct/CIF-dictionaries/cif_core.dic' dictionary named
'cif_core.dic' version 2.4.1 from 2010-06-29.

Automatic conversion script
Id: cif_fix_enum 1527 2010-12-29 10:47:43Z saulius 

The following automatic conversions were performed:

'_symmetry_cell_setting' value 'Trigonal' changed to 'trigonal'
according to /home/saulius/struct/CIF-dictionaries/cif_core.dic
dictionary named 'cif_core.dic' version 2.4.1 from 2010-06-29.

Automatic conversion script
Id: cif_fix_values 1715 2011-07-08 13:25:40Z adriana 
;
_cod_original_sg_symbol_H-M 'R 3 m'
_cod_database_code 2212304
_cod_database_fobs_code 2212304

loop_
_symmetry_equiv_pos_as_xyz
'x, y, z'
'-y, x-y, z'
'-x+y, -x, z'
'-y, -x, z'
'-x+y, y, z'
'x, x-y, z'
'x+2/3, y+1/3, z+1/3'
'-y+2/3, x-y+1/3, z+1/3'
'-x+y+2/3, -x+1/3, z+1/3'
'-y+2/3, -x+1/3, z+1/3'
'-x+y+2/3, y+1/3, z+1/3'
'x+2/3, x-y+1/3, z+1/3'
'x+1/3, y+2/3, z+2/3'
'-y+1/3, x-y+2/3, z+2/3'
'-x+y+1/3, -x+2/3, z+2/3'
'-y+1/3, -x+2/3, z+2/3'
'-x+y+1/3, y+2/3, z+2/3'
'x+1/3, x-y+2/3, z+2/3'

loop_
_atom_site_type_symbol
_atom_site_label
_atom_site_fract_x
_atom_site_fract_y
_atom_site_fract_z
_atom_site_U_iso_or_equiv
_atom_site_adp_type
_atom_site_calc_flag
_atom_site_refinement_flags
_atom_site_occupancy
C C1 0.4134(2) 0.1485(2) 0.7425(5) 0.0773(16) Uani d . 1
H H1 0.3932 0.1510 0.7778 0.093 Uiso calc R 1
C C2 0.4429(3) 0.1477(3) 0.8021(6) 0.093(2) Uani d . 1
H H2 0.4424 0.1494 0.8773 0.112 Uiso calc R 1
C C3 0.4739(2) 0.1445(3) 0.7521(8) 0.093(2) Uani d . 1
C C4 0.5056(3) 0.1416(5) 0.8166(10) 0.128(4) Uani d . 1
H H4A 0.5289 0.1680 0.8240 0.193 Uiso calc R 1
H H4B 0.5130 0.1242 0.7801 0.193 Uiso calc R 1
H H4C 0.4951 0.1309 0.8872 0.193 Uiso calc R 1
C C5 0.4733(2) 0.1421(3) 0.6405(7) 0.0836(18) Uani d . 1
H H5 0.4931 0.1393 0.6042 0.100 Uiso calc R 1
C C6 0.44337(18) 0.1440(2) 0.5826(5) 0.0665(13) Uani d . 1
C C7 0.44122(19) 0.1436(2) 0.4627(6) 0.0689(13) Uani d . 1
C C8 0.4694(2) 0.1418(2) 0.3952(7) 0.0797(16) Uani d . 1
H H8 0.4904 0.1394 0.4251 0.096 Uiso calc R 1
C C9 0.4663(3) 0.1435(3) 0.2836(7) 0.089(2) Uani d . 1
C C10 0.4968(4) 0.1403(4) 0.2062(9) 0.124(4) Uani d . 1
H H10A 0.4849 0.1320 0.1356 0.186 Uiso calc R 1
H H10B 0.5033 0.1209 0.2343 0.186 Uiso calc R 1
H H10C 0.5209 0.1662 0.2009 0.186 Uiso calc R 1
C C11 0.4356(2) 0.1475(3) 0.2424(7) 0.088(2) Uani d . 1
H H11 0.4335 0.1497 0.1679 0.106 Uiso calc R 1
C C12 0.4066(2) 0.1482(2) 0.3120(5) 0.0734(15) Uani d . 1
H H12 0.3855 0.1508 0.2831 0.088 Uiso calc R 1
C C13 0.2984(3) 0.14921(17) 0.7863(9) 0.077(2) Uani d S 1
H H13 0.2815 0.1408 0.8465 0.092 Uiso calc SR 1
C C14 0.3136(2) 0.1282(2) 0.7324(5) 0.0677(13) Uani d . 1
C C15 0.3045(2) 0.08540(19) 0.7507(6) 0.0687(14) Uani d . 1
C C16 0.3138(3) 0.0742(2) 0.8483(7) 0.0867(19) Uani d . 1
H H16 0.3272 0.0933 0.9024 0.104 Uiso calc R 1
C C17 0.3027(3) 0.0333(3) 0.8647(8) 0.100(3) Uani d . 1
H H17 0.3087 0.0255 0.9302 0.119 Uiso calc R 1
C C18 0.2836(3) 0.0057(3) 0.7863(10) 0.100(3) Uani d . 1
H H18 0.2767 -0.0211 0.7977 0.120 Uiso calc R 1
C C19 0.2742(3) 0.0169(3) 0.6886(11) 0.105(3) Uani d . 1
H H19 0.2608 -0.0021 0.6345 0.126 Uiso calc R 1
C C20 0.2853(3) 0.0571(2) 0.6728(7) 0.0844(19) Uani d . 1
H H20 0.2794 0.0648 0.6070 0.101 Uiso calc R 1
C C21 0.2941(3) 0.14705(14) 0.2822(9) 0.072(2) Uani d S 1
H H21 0.2774 0.1387 0.2215 0.087 Uiso calc SR 1
C C22 0.30953(17) 0.12589(18) 0.3385(5) 0.0610(11) Uani d . 1
C C23 0.30332(17) 0.08556(17) 0.3112(6) 0.0651(13) Uani d . 1
C C24 0.2929(2) 0.0707(2) 0.2069(6) 0.0753(16) Uani d . 1
H H24 0.2897 0.0862 0.1541 0.090 Uiso calc R 1
C C25 0.2871(2) 0.0327(2) 0.1798(6) 0.0798(17) Uani d . 1
H H25 0.2805 0.0236 0.1088 0.096 Uiso calc R 1
C C26 0.2908(2) 0.0087(2) 0.2545(7) 0.084(2) Uani d . 1
H H26 0.2860 -0.0169 0.2364 0.101 Uiso calc R 1
C C27 0.3020(3) 0.0237(2) 0.3578(7) 0.0837(18) Uani d . 1
H H27 0.3051 0.0079 0.4100 0.100 Uiso calc R 1
C C28 0.3087(2) 0.0614(2) 0.3866(6) 0.0802(17) Uani d . 1
H H28 0.3169 0.0708 0.4568 0.096 Uiso calc R 1
N N1 0.41259(15) 0.14575(15) 0.6324(4) 0.0625(10) Uani d . 1
N N2 0.40938(16) 0.14526(15) 0.4198(4) 0.0632(10) Uani d . 1
N N3 0.33563(15) 0.15012(15) 0.6478(4) 0.0624(10) Uani d . 1
N N4 0.33285(15) 0.14859(14) 0.4200(4) 0.0610(10) Uani d . 1
F F1 0.3917(6) 0.1958(3) 0.1381(11) 0.249(10) Uani d SD 1
F F2 0.3874(4) 0.1526(3) 0.0100(12) 0.287(10) Uani d D 1
F F3 0.3837(7) 0.1919(4) -0.1151(11) 0.294(13) Uani d SD 1
F F4 0.3400(4) 0.1700(2) 0.0226(17) 0.263(12) Uani d SD 1
F F5 0.4352(4) 0.2176(2) 0.0005(19) 0.290(13) Uani d SD 1
F F6 0.5617(5) 0.1828(4) 0.4925(14) 0.290(9) Uani d D 1
F F7 0.5798(3) 0.1596(6) 0.3511(12) 0.277(14) Uani d SD 1
F F8 0.5715(3) 0.1430(7) 0.6044(10) 0.288(14) Uani d SD 1
F F9 0.5312(4) 0.1163(4) 0.4608(11) 0.272(10) Uani d D 1
P P1 0.3877(4) 0.1939(2) 0.0112(11) 0.285(9) Uani d SD 1
P P2 0.5754(3) 0.1508(5) 0.4775(10) 0.293(9) Uani d SD 1
Pd Pd1 0.370991(12) 0.145754(12) 0.53093(5) 0.05569(14) Uani d . 1

loop_
_atom_site_aniso_label
_atom_site_aniso_U_11
_atom_site_aniso_U_22
_atom_site_aniso_U_33
_atom_site_aniso_U_12
_atom_site_aniso_U_13
_atom_site_aniso_U_23
C1 0.079(4) 0.090(4) 0.058(3) 0.039(3) 0.000(3) 0.007(3)
C2 0.089(5) 0.122(6) 0.056(4) 0.043(5) -0.018(3) 0.012(4)
C3 0.070(4) 0.107(6) 0.091(5) 0.036(4) -0.018(4) 0.017(4)
C4 0.096(6) 0.176(11) 0.114(8) 0.068(7) -0.033(6) 0.019(7)
C5 0.060(3) 0.094(5) 0.094(5) 0.036(3) -0.004(3) 0.011(4)
C6 0.064(3) 0.077(3) 0.064(3) 0.039(3) -0.001(2) 0.001(2)
C7 0.067(3) 0.073(3) 0.065(3) 0.034(3) 0.003(2) 0.000(3)
C8 0.070(3) 0.087(4) 0.087(4) 0.044(3) 0.009(3) -0.001(3)
C9 0.082(4) 0.103(5) 0.078(4) 0.042(4) 0.016(3) -0.015(4)
C10 0.109(7) 0.164(10) 0.105(7) 0.072(7) 0.039(6) -0.018(7)
C11 0.080(4) 0.106(5) 0.066(4) 0.037(4) 0.012(3) -0.013(4)
C12 0.073(3) 0.093(4) 0.054(3) 0.041(3) 0.004(2) -0.006(3)
C13 0.087(6) 0.077(4) 0.069(5) 0.043(3) 0.024(5) 0.012(2)
C14 0.070(3) 0.067(3) 0.065(3) 0.033(3) 0.012(3) 0.012(3)
C15 0.072(3) 0.065(3) 0.071(3) 0.035(3) 0.016(3) 0.015(3)
C16 0.097(5) 0.087(4) 0.078(4) 0.047(4) 0.015(4) 0.024(4)
C17 0.119(6) 0.111(6) 0.092(5) 0.075(6) 0.025(5) 0.040(5)
C18 0.095(5) 0.084(5) 0.131(8) 0.052(4) 0.021(5) 0.028(5)
C19 0.103(6) 0.079(4) 0.132(8) 0.045(4) 0.010(6) -0.002(5)
C20 0.096(5) 0.078(4) 0.087(5) 0.049(4) 0.009(4) 0.010(4)
C21 0.067(4) 0.066(3) 0.083(5) 0.034(2) -0.012(4) -0.006(2)
C22 0.064(3) 0.059(3) 0.057(3) 0.029(2) -0.009(2) -0.004(2)
C23 0.060(3) 0.057(3) 0.075(4) 0.027(2) -0.002(2) -0.010(2)
C24 0.074(3) 0.075(3) 0.067(4) 0.030(3) -0.011(3) -0.016(3)
C25 0.074(3) 0.081(4) 0.078(4) 0.033(3) -0.002(3) -0.024(3)
C26 0.076(4) 0.077(4) 0.096(5) 0.035(3) -0.005(3) -0.036(4)
C27 0.107(5) 0.073(4) 0.082(4) 0.053(4) -0.004(4) -0.009(3)
C28 0.095(4) 0.066(3) 0.082(4) 0.042(3) -0.007(3) -0.002(3)
N1 0.065(2) 0.070(3) 0.054(2) 0.035(2) 0.0003(19) 0.0051(19)
N2 0.067(2) 0.069(3) 0.055(2) 0.035(2) -0.0029(19) -0.0052(19)
N3 0.064(2) 0.062(2) 0.064(3) 0.034(2) 0.0103(19) 0.007(2)
N4 0.065(2) 0.058(2) 0.062(3) 0.032(2) -0.0101(19) -0.011(2)
F1 0.26(2) 0.245(17) 0.25(2) 0.129(12) -0.079(19) -0.039(10)
F2 0.28(2) 0.29(2) 0.31(3) 0.154(17) 0.02(2) -0.065(19)
F3 0.28(3) 0.28(2) 0.33(4) 0.139(15) -0.04(3) -0.021(16)
F4 0.28(3) 0.28(2) 0.23(3) 0.140(13) -0.05(2) -0.027(11)
F5 0.27(3) 0.30(3) 0.29(3) 0.134(14) -0.02(3) -0.009(13)
F6 0.231(17) 0.29(2) 0.36(3) 0.134(16) -0.038(18) -0.03(2)
F7 0.278(19) 0.29(3) 0.27(3) 0.143(14) 0.077(12) 0.15(2)
F8 0.29(2) 0.29(3) 0.29(3) 0.143(14) 0.079(12) 0.16(2)
F9 0.271(17) 0.283(18) 0.272(17) 0.146(15) 0.047(14) 0.188(16)
P1 0.278(19) 0.289(14) 0.29(2) 0.139(10) -0.096(18) -0.048(9)
P2 0.290(14) 0.29(2) 0.30(2) 0.147(10) 0.067(8) 0.133(17)
Pd1 0.0587(2) 0.0602(2) 0.0507(2) 0.03168(16) -0.00119(14) -0.00112(14)

loop_
_atom_type_symbol
_atom_type_description
_atom_type_scat_dispersion_real
_atom_type_scat_dispersion_imag
_atom_type_scat_source
C C 0.0033 0.0016 'International Tables Vol C Tables 4.2.6.8 and 6.1.1.4'
H H 0.0000 0.0000 'International Tables Vol C Tables 4.2.6.8 and 6.1.1.4'
N N 0.0061 0.0033 'International Tables Vol C Tables 4.2.6.8 and 6.1.1.4'
F F 0.0171 0.0103 'International Tables Vol C Tables 4.2.6.8 and 6.1.1.4'
P P 0.1023 0.0942 'International Tables Vol C Tables 4.2.6.8 and 6.1.1.4'
Pd Pd -0.9988 1.0072 'International Tables Vol C Tables 4.2.6.8 and 6.1.1.4'

loop_
_geom_angle_atom_site_label_1
_geom_angle_atom_site_label_2
_geom_angle_atom_site_label_3
_geom_angle_site_symmetry_1
_geom_angle_site_symmetry_3
_geom_angle
_geom_angle_publ_flag
C2 C1 N1 . . 121.6(8) ?
C2 C1 H1 . . 119.2 ?
N1 C1 H1 . . 119.2 ?
C1 C2 C3 . . 121.0(7) ?
C1 C2 H2 . . 119.5 ?
C3 C2 H2 . . 119.5 ?
C5 C3 C2 . . 117.3(7) ?
C5 C3 C4 . . 121.0(10) ?
C2 C3 C4 . . 121.7(9) ?
C3 C4 H4A . . 109.5 ?
C3 C4 H4B . . 109.5 ?
H4A C4 H4B . . 109.5 ?
C3 C4 H4C . . 109.5 ?
H4A C4 H4C . . 109.5 ?
H4B C4 H4C . . 109.5 ?
C3 C5 C6 . . 120.0(7) ?
C3 C5 H5 . . 120.0 ?
C6 C5 H5 . . 120.0 ?
N1 C6 C5 . . 122.0(7) ?
N1 C6 C7 . . 114.1(5) ?
C5 C6 C7 . . 123.9(6) ?
N2 C7 C8 . . 120.3(7) ?
N2 C7 C6 . . 115.7(6) ?
C8 C7 C6 . . 124.0(7) ?
C9 C8 C7 . . 120.4(7) ?
C9 C8 H8 . . 119.8 ?
C7 C8 H8 . . 119.8 ?
C11 C9 C8 . . 118.4(7) ?
C11 C9 C10 . . 120.2(9) ?
C8 C9 C10 . . 121.3(9) ?
C9 C10 H10A . . 109.5 ?
C9 C10 H10B . . 109.5 ?
H10A C10 H10B . . 109.5 ?
C9 C10 H10C . . 109.5 ?
H10A C10 H10C . . 109.5 ?
H10B C10 H10C . . 109.5 ?
C9 C11 C12 . . 120.5(8) ?
C9 C11 H11 . . 119.8 ?
C12 C11 H11 . . 119.8 ?
N2 C12 C11 . . 120.2(7) ?
N2 C12 H12 . . 119.9 ?
C11 C12 H12 . . 119.9 ?
C14 C13 C14 6 . 105.4(8) ?
C14 C13 H13 6 . 127.3 ?
C14 C13 H13 . . 127.3 ?
N3 C14 C13 . . 109.1(6) ?
N3 C14 C15 . . 121.8(6) ?
C13 C14 C15 . . 128.7(6) ?
C20 C15 C16 . . 119.4(7) ?
C20 C15 C14 . . 119.9(6) ?
C16 C15 C14 . . 120.7(7) ?
C15 C16 C17 . . 119.0(9) ?
C15 C16 H16 . . 120.5 ?
C17 C16 H16 . . 120.5 ?
C18 C17 C16 . . 120.7(8) ?
C18 C17 H17 . . 119.7 ?
C16 C17 H17 . . 119.7 ?
C17 C18 C19 . . 120.2(8) ?
C17 C18 H18 . . 119.9 ?
C19 C18 H18 . . 119.9 ?
C18 C19 C20 . . 118.9(11) ?
C18 C19 H19 . . 120.6 ?
C20 C19 H19 . . 120.6 ?
C15 C20 C19 . . 121.9(9) ?
C15 C20 H20 . . 119.1 ?
C19 C20 H20 . . 119.1 ?
C22 C21 C22 6 . 104.1(8) ?
C22 C21 H21 6 . 128.0 ?
C22 C21 H21 . . 128.0 ?
N4 C22 C21 . . 109.5(6) ?
N4 C22 C23 . . 123.8(5) ?
C21 C22 C23 . . 126.6(6) ?
C24 C23 C28 . . 117.0(6) ?
C24 C23 C22 . . 120.3(6) ?
C28 C23 C22 . . 122.6(6) ?
C23 C24 C25 . . 121.0(7) ?
C23 C24 H24 . . 119.5 ?
C25 C24 H24 . . 119.5 ?
C26 C25 C24 . . 121.6(7) ?
C26 C25 H25 . . 119.2 ?
C24 C25 H25 . . 119.2 ?
C25 C26 C27 . . 117.7(6) ?
C25 C26 H26 . . 121.1 ?
C27 C26 H26 . . 121.1 ?
C26 C27 C28 . . 122.0(8) ?
C26 C27 H27 . . 119.0 ?
C28 C27 H27 . . 119.0 ?
C27 C28 C23 . . 120.6(7) ?
C27 C28 H28 . . 119.7 ?
C23 C28 H28 . . 119.7 ?
C6 N1 C1 . . 117.9(6) ?
C6 N1 Pd1 . . 114.9(4) ?
C1 N1 Pd1 . . 127.1(5) ?
C12 N2 C7 . . 120.1(6) ?
C12 N2 Pd1 . . 125.7(4) ?
C7 N2 Pd1 . . 114.2(4) ?
C14 N3 N3 . 6 108.1(4) ?
C14 N3 Pd1 . . 137.3(4) ?
N3 N3 Pd1 6 . 114.42(14) ?
C22 N4 N4 . 6 108.4(3) ?
C22 N4 Pd1 . . 137.1(4) ?
N1 N4 Pd4 . 6 114.22(13) ?
F3 P1 F1 . . 179.9(10) ?
F3 P1 F2 . . 89.4(10) ?
F1 P1 F2 . . 90.6(10) ?
F3 P1 F2 . 6 89.4(10) ?
F1 P1 F2 . 6 90.6(10) ?
F2 P1 F2 . 6 178.6(9) ?
F3 P1 F5 . . 90.1(14) ?
F1 P1 F5 . . 90.0(13) ?
F2 P1 F5 . . 90.3(10) ?
F2 P1 F5 6 . 90.3(10) ?
F3 P1 F4 . . 90.2(14) ?
F1 P1 F4 . . 89.8(13) ?
F2 P1 F4 . . 89.6(4) ?
F2 P1 F4 6 . 89.6(4) ?
F5 P1 F4 . . 179.7(9) ?
F9 P2 F9 . 5_655 83.1(14) ?
F9 P2 F6 . 5_655 175.0(13) ?
F9 P2 F6 5_655 5_655 92.0(6) ?
F9 P2 F6 . . 92.0(6) ?
F9 P2 F6 5_655 . 175.0(13) ?
F6 P2 F6 5_655 . 93.0(15) ?
F9 P2 F7 . . 90.3(6) ?
F9 P2 F7 5_655 . 90.3(6) ?
F6 P2 F7 5_655 . 89.5(12) ?
F6 P2 F7 . . 89.5(12) ?
F9 P2 F8 . . 90.6(12) ?
F9 P2 F8 5_655 . 90.6(12) ?
F6 P2 F8 5_655 . 89.7(6) ?
F6 P2 F8 . . 89.7(6) ?
F7 P2 F8 . . 178.8(9) ?
N1 Pd1 N2 . . 81.03(19) yes
N1 Pd1 N3 . . 96.7(2) yes
N1 Pd1 N4 . . 175.3(2) yes
N2 Pd1 N3 . . 175.8(2) yes
N2 Pd1 N4 . . 95.0(2) yes
N3 Pd1 N4 . . 87.0(2) yes
N2 Pd1 Pd1 . 6 111.94(15) ?
N1 Pd1 Pd1 . 6 113.15(14) ?
N3 Pd1 Pd1 . 6 65.58(14) ?
N4 Pd1 Pd1 . 6 65.78(13) ?

loop_
_geom_bond_atom_site_label_1
_geom_bond_atom_site_label_2
_geom_bond_site_symmetry_2
_geom_bond_distance
_geom_bond_publ_flag
C1 C2 . 1.359(11) ?
C1 N1 . 1.362(8) ?
C1 H1 . 0.9300 ?
C2 C3 . 1.399(15) ?
C2 H2 . 0.9300 ?
C3 C5 . 1.379(13) ?
C3 C4 . 1.498(11) ?
C4 H4A . 0.9600 ?
C4 H4B . 0.9600 ?
C4 H4C . 0.9600 ?
C5 C6 . 1.382(10) ?
C5 H5 . 0.9300 ?
C6 N1 . 1.358(8) ?
C6 C7 . 1.481(9) ?
C7 N2 . 1.360(9) ?
C7 C8 . 1.391(10) ?
C8 C9 . 1.386(13) ?
C8 H8 . 0.9300 ?
C9 C11 . 1.359(14) ?
C9 C10 . 1.558(11) ?
C10 H10A . 0.9600 ?
C10 H10B . 0.9600 ?
C10 H10C . 0.9600 ?
C11 C12 . 1.413(10) ?
C11 H11 . 0.9300 ?
C12 N2 . 1.343(8) ?
C12 H12 . 0.9300 ?
C13 C14 6 1.375(9) ?
C13 C14 . 1.375(9) ?
C13 H13 . 0.9300 ?
C14 N3 . 1.340(8) ?
C14 C15 . 1.511(9) ?
C15 C20 . 1.357(12) ?
C15 C16 . 1.382(11) ?
C16 C17 . 1.417(12) ?
C16 H16 . 0.9300 ?
C17 C18 . 1.348(16) ?
C17 H17 . 0.9300 ?
C18 C19 . 1.386(17) ?
C18 H18 . 0.9300 ?
C19 C20 . 1.388(12) ?
C19 H19 . 0.9300 ?
C20 H20 . 0.9300 ?
C21 C22 6 1.402(8) ?
C21 C22 . 1.402(8) ?
C21 H21 . 0.9300 ?
C22 N4 . 1.336(7) ?
C22 C23 . 1.478(8) ?
C23 C24 . 1.382(10) ?
C23 C28 . 1.398(10) ?
C24 C25 . 1.397(10) ?
C24 H24 . 0.9300 ?
C25 C26 . 1.356(13) ?
C25 H25 . 0.9300 ?
C26 C27 . 1.375(11) ?
C26 H26 . 0.9300 ?
C27 C28 . 1.379(9) ?
C27 H27 . 0.9300 ?
C28 H28 . 0.9300 ?
Pd1 N1 . 2.025(5) y
Pd1 N2 . 2.016(5) y
N3 N3 6 1.354(10) ?
Pd1 N3 . 2.040(5) y
N4 N4 6 1.365(9) no
Pd1 N4 . 2.042(5) y
F1 P1 . 1.571(19) ?
F2 P1 . 1.575(15) ?
F3 P1 . 1.564(19) ?
F4 P1 . 1.59(2) ?
F5 P1 . 1.58(2) ?
F6 P2 . 1.57(2) ?
F7 P2 . 1.59(2) ?
F8 P2 . 1.587(9) ?
F9 P2 . 1.55(2) ?
P1 F2 6 1.57(2) ?
P2 F9 5_655 1.55(2) ?
P2 F6 5_655 1.57(3) ?
Pd1 Pd1 6 3.0410(8) y

loop_
_geom_hbond_atom_site_label_D
_geom_hbond_atom_site_label_H
_geom_hbond_atom_site_label_A
_geom_hbond_site_symmetry_A
_geom_hbond_distance_DH
_geom_hbond_distance_HA
_geom_hbond_distance_DA
_geom_hbond_angle_DHA
_geom_hbond_publ_flag
C1 H1 F3 1_556 0.93 2.21 3.00(3) 142.1 no
C1 H1 F3 6_556 0.93 2.21 3.00(3) 142.1 no
C8 H8 F6 . 0.93 2.52 3.29(2) 140.3 no
C8 H8 F9 . 0.93 2.19 3.08(2) 161.1 no
C12 H12 F1 . 0.93 2.41 3.050(10) 125.4 no
C21 H21 F9 14_544 0.93 2.53 3.350(10) 146.9 no
C21 H21 F9 16_554 0.93 2.53 3.350(10) 146.9 no

loop_
_geom_torsion_atom_site_label_1
_geom_torsion_atom_site_label_2
_geom_torsion_atom_site_label_3
_geom_torsion_atom_site_label_4
_geom_torsion_site_symmetry_1
_geom_torsion_site_symmetry_4
_geom_torsion
N1 C1 C2 C3 . . 0.7(14)
C1 C2 C3 C5 . . 0.1(14)
C1 C2 C3 C4 . . -177.1(10)
C2 C3 C5 C6 . . 1.5(13)
C4 C3 C5 C6 . . 178.7(9)
C3 C5 C6 N1 . . -4.0(12)
C3 C5 C6 C7 . . 177.3(7)
N1 C6 C7 N2 . . 0.6(8)
C5 C6 C7 N2 . . 179.4(7)
N1 C6 C7 C8 . . -179.8(7)
C5 C6 C7 C8 . . -1.0(11)
N2 C7 C8 C9 . . 2.9(11)
C6 C7 C8 C9 . . -176.7(7)
C7 C8 C9 C11 . . 0.8(13)
C7 C8 C9 C10 . . -178.3(9)
C8 C9 C11 C12 . . -2.4(14)
C10 C9 C11 C12 . . 176.6(9)
C9 C11 C12 N2 . . 0.5(13)
C14 C13 C14 N3 6 . -2.1(12)
C14 C13 C14 C15 6 . -174.9(5)
N3 C14 C15 C20 . . -57.7(10)
C13 C14 C15 C20 . . 114.4(10)
N3 C14 C15 C16 . . 125.4(7)
C13 C14 C15 C16 . . -62.6(12)
C20 C15 C16 C17 . . -0.5(11)
C14 C15 C16 C17 . . 176.4(7)
C15 C16 C17 C18 . . 0.4(13)
C16 C17 C18 C19 . . -0.5(14)
C17 C18 C19 C20 . . 0.7(15)
C16 C15 C20 C19 . . 0.8(12)
C14 C15 C20 C19 . . -176.2(7)
C18 C19 C20 C15 . . -0.9(14)
C22 C21 C22 N4 6 . -1.2(10)
C22 C21 C22 C23 6 . -178.3(4)
N4 C22 C23 C24 . . -154.6(6)
C21 C22 C23 C24 . . 22.1(11)
N4 C22 C23 C28 . . 23.4(10)
C21 C22 C23 C28 . . -159.8(8)
C28 C23 C24 C25 . . 1.6(10)
C22 C23 C24 C25 . . 179.8(6)
C23 C24 C25 C26 . . 0.9(11)
C24 C25 C26 C27 . . -2.2(11)
C25 C26 C27 C28 . . 0.9(13)
C26 C27 C28 C23 . . 1.7(13)
C24 C23 C28 C27 . . -2.9(11)
C22 C23 C28 C27 . . 179.0(7)
C5 C6 N1 C1 . . 4.6(10)
C7 C6 N1 C1 . . -176.5(6)
C5 C6 N1 Pd1 . . -177.3(6)
C7 C6 N1 Pd1 . . 1.5(7)
C2 C1 N1 Pd1 . . 179.3(6)
C11 C12 N2 C7 . . 3.3(11)
C11 C12 N2 Pd1 . . -180.0(6)
C8 C7 N2 C12 . . -4.9(10)
C6 C7 N2 C12 . . 174.7(6)
C8 C7 N2 Pd1 . . 178.0(5)
C6 C7 N2 Pd1 . . -2.4(7)
C13 C14 N3 N3 . 6 1.3(8)
C15 C14 N3 N3 . 6 174.8(5)
C13 C14 N3 Pd1 . . 175.8(7)
C15 C14 N3 Pd1 . . -10.8(11)
C21 C22 N4 N4 . 6 0.8(7)
C23 C22 N4 N4 . 6 178.0(5)
C21 C22 N4 Pd1 . . -172.3(6)
C23 C22 N4 Pd1 . . 4.9(10)
C12 N2 Pd1 N1 . . -174.4(6)
C7 N2 Pd1 N1 . . 2.5(4)
C12 N2 Pd1 N4 . . 2.9(6)
C7 N2 Pd1 N4 . . 179.8(4)
C12 N2 Pd1 Pd1 . 6 -63.0(6)
C7 N2 Pd1 Pd1 . 6 113.9(4)
C6 N1 Pd1 N2 . . -2.2(4)
C1 N1 Pd1 N2 . . 175.6(6)
C6 N1 Pd1 N3 . . -178.6(4)
C1 N1 Pd1 N3 . . -0.7(6)
C6 N1 Pd1 Pd1 . 6 -112.3(4)
C1 N1 Pd1 Pd1 . 6 65.5(6)
C14 N3 Pd1 N1 . . -61.8(7)
N3 N3 Pd1 N1 6 . 112.4(5)
C14 N3 Pd1 N4 . . 121.1(7)
N3 N3 Pd1 N4 6 . -64.7(5)
C14 N3 Pd1 Pd1 . 6 -174.2(8)
N3 N3 Pd1 Pd1 6 6 0.0
C22 N4 Pd1 N2 . . 61.0(7)
N4 N4 Pd1 N2 6 . -111.8(4)
C22 N4 Pd1 N3 . . -122.7(7)
N4 N4 Pd1 N3 6 . 64.5(4)
C22 N4 Pd1 Pd1 . 6 172.8(7)
N4 N4 Pd1 Pd1 6 6 0.0
